data_4302175
loop_
_publ_author_name
'Reena Singh'
'Atanu Banerjee'
'Enrique Colacio'
'Kajal Krishna Rajak'

_publ_section_title
;
Enantiopure Tetranuclear Iron(III) Complexes Using Chiral Reduced Schiff
Base Ligands: Synthesis, Structure, Spectroscopy, Magnetic Properties, and
DFT Studies
;
_journal_name_full 'Inorganic Chemistry'
_journal_page_first 4753
_journal_page_last 4762
_journal_paper_doi 10.1021/ic802206q
_journal_volume 48
_journal_year 2009
_chemical_formula_sum 'C80 H122 Fe4 N6 O14'
_chemical_formula_weight 1615.24
_chemical_name_systematic
;
 ?
;
_space_group_IT_number 179
_symmetry_cell_setting trigonal
_symmetry_space_group_name_Hall 'P 65 2 (0 0 1)'
_symmetry_space_group_name_H-M 'P 65 2 2'
_atom_sites_solution_hydrogens geom
_atom_sites_solution_primary direct
_atom_sites_solution_secondary difmap
_audit_creation_method SHELXL-97
_cell_angle_alpha 90.00
_cell_angle_beta 90.00
_cell_angle_gamma 120.00
_cell_formula_units_Z 6
_cell_length_a 13.2290(19)
_cell_length_b 13.2290(19)
_cell_length_c 84.354(17)
_cell_measurement_temperature 293(2)
_cell_measurement_theta_max 25
_cell_measurement_theta_min 1.45
_cell_volume 12785(4)
_computing_structure_refinement 'SHELXL-97 (Sheldrick, 1997)'
_computing_structure_solution 'SHELXS-97 (Sheldrick, 1990)'
_diffrn_ambient_temperature 293(2)
_diffrn_measured_fraction_theta_full 1.000
_diffrn_measured_fraction_theta_max 1.000
_diffrn_radiation_monochromator graphite
_diffrn_radiation_source 'fine-focus sealed tube'
_diffrn_radiation_type MoK\a
_diffrn_radiation_wavelength 0.71073
_diffrn_reflns_av_R_equivalents 0.1386
_diffrn_reflns_av_sigmaI/netI 0.0600
_diffrn_reflns_limit_h_max 15
_diffrn_reflns_limit_h_min -15
_diffrn_reflns_limit_k_max 15
_diffrn_reflns_limit_k_min -15
_diffrn_reflns_limit_l_max 100
_diffrn_reflns_limit_l_min -100
_diffrn_reflns_number 122531
_diffrn_reflns_theta_full 25.00
_diffrn_reflns_theta_max 25.00
_diffrn_reflns_theta_min 1.45
_exptl_absorpt_coefficient_mu 0.729
_exptl_absorpt_correction_T_max 0.864
_exptl_absorpt_correction_T_min 0.804
_exptl_absorpt_correction_type multi-scan
_exptl_absorpt_process_details (SADABAS,SHELDRICK-1997)
_exptl_crystal_colour red
_exptl_crystal_density_diffrn 1.259
_exptl_crystal_density_method 'not measured'
_exptl_crystal_description parallopiped
_exptl_crystal_F_000 5160
_exptl_crystal_size_max 0.30
_exptl_crystal_size_mid 0.25
_exptl_crystal_size_min 0.20
_refine_diff_density_max 0.508
_refine_diff_density_min -0.816
_refine_diff_density_rms 0.114
_refine_ls_abs_structure_details 'Flack H D (1983), Acta Cryst. A39, 876-881'
_refine_ls_abs_structure_Flack 0.09(6)
_refine_ls_extinction_method none
_refine_ls_goodness_of_fit_ref 1.184
_refine_ls_hydrogen_treatment none
_refine_ls_matrix_type full
_refine_ls_number_parameters 424
_refine_ls_number_reflns 7534
_refine_ls_number_restraints 0
_refine_ls_restrained_S_all 1.184
_refine_ls_R_factor_all 0.1238
_refine_ls_R_factor_gt 0.1035
_refine_ls_shift/su_max 0.001
_refine_ls_shift/su_mean 0.000
_refine_ls_structure_factor_coef Fsqd
_refine_ls_weighting_details 'calc w=1/[\s^2^(Fo^2^)+(0.0274P)^2^+76.1186P] where P=(Fo^2^+2Fc^2^)/3'
_refine_ls_weighting_scheme calc
_refine_ls_wR_factor_gt 0.2114
_refine_ls_wR_factor_ref 0.2198
_reflns_number_gt 5980
_reflns_number_total 7534
_reflns_threshold_expression >2sigma(I)
_cod_data_source_file ic802206q_si_003.cif
_cod_data_source_block 2(P6522)
_cod_depositor_comments
;
The following automatic conversions were performed:
'_symmetry_cell_setting' value 'Trigonal' changed to 'trigonal' according
to '/home/saulius/struct/CIF-dictionaries/cif_core.dic' dictionary named
'cif_core.dic' version 2.4.1 from 2010-06-29.

Automatic conversion script
Id: cif_fix_enum 1527 2010-12-29 10:47:43Z saulius 
;
_cod_database_code 4302175

loop_
_symmetry_equiv_pos_as_xyz
'x, y, z'
'-x, -y, z+1/2'
'-y, x-y, z+2/3'
'-x+y, -x, z+1/3'
'x-y, x, z+5/6'
'y, -x+y, z+1/6'
'x-y, -y, -z'
'-x, -x+y, -z+1/3'
'y, x, -z+2/3'
'-y, -x, -z+1/6'
'x, x-y, -z+5/6'
'-x+y, y, -z+1/2'

loop_
_atom_site_label
_atom_site_type_symbol
_atom_site_fract_x
_atom_site_fract_y
_atom_site_fract_z
_atom_site_U_iso_or_equiv
_atom_site_adp_type
_atom_site_occupancy
_atom_site_symmetry_multiplicity
_atom_site_calc_flag
_atom_site_refinement_flags
_atom_site_disorder_assembly
_atom_site_disorder_group
Fe1 Fe 0.53528(14) 0.47749(14) 0.756758(14) 0.0463(3) Uani 1 1 d . . .
Fe2 Fe 0.66634(8) 0.33268(17) 0.7500 0.0366(4) Uani 1 2 d S . .
Fe3 Fe 0.52564(8) 0.05128(16) 0.7500 0.0427(4) Uani 1 2 d S . .
O1 O 0.3729(6) 0.3904(7) 0.75180(8) 0.0639(19) Uani 1 1 d . . .
O2 O 0.6253(5) 0.4450(5) 0.74064(6) 0.0405(15) Uani 1 1 d . . .
O3 O 0.6410(6) 0.6338(6) 0.76422(8) 0.0568(19) Uani 1 1 d . . .
O4 O 0.5752(5) 0.3630(5) 0.76627(6) 0.0374(15) Uani 1 1 d . . .
O5 O 0.3997(6) -0.0141(7) 0.76474(8) 0.060(2) Uani 1 1 d . . .
O6 O 0.6595(5) 0.1934(5) 0.75976(7) 0.0431(15) Uani 1 1 d . . .
O7 O 0.833(3) -0.048(3) 0.7416(3) 0.360(15) Uiso 1 1 d . . .
H7A H 0.8771 -0.0269 0.7328 0.432 Uiso 1 1 d R . .
N1 N 0.5423(9) 0.5849(9) 0.73526(10) 0.064(3) Uani 1 1 d . . .
H1C H 0.5985 0.6596 0.7374 0.077 Uiso 1 1 calc R . .
N2 N 0.4562(7) 0.4427(7) 0.78171(8) 0.050(2) Uani 1 1 d . . .
H14C H 0.3780 0.3947 0.7805 0.060 Uiso 1 1 calc R . .
N3 N 0.6068(7) -0.0188(7) 0.76772(9) 0.046(2) Uani 1 1 d . . .
H27C H 0.6596 -0.0297 0.7622 0.055 Uiso 1 1 calc R . .
C1 C 0.6739(9) 0.5199(8) 0.72752(10) 0.046(2) Uani 1 1 d . . .
H1A H 0.6939 0.4818 0.7193 0.055 Uiso 1 1 calc R . .
H1B H 0.7443 0.5906 0.7306 0.055 Uiso 1 1 calc R . .
C2 C 0.5826(9) 0.5494(9) 0.72140(10) 0.051(3) Uani 1 1 d . . .
H2 H 0.5163 0.4766 0.7175 0.061 Uiso 1 1 calc R . .
C3 C 0.4344(14) 0.5881(13) 0.73273(15) 0.089(4) Uani 1 1 d . . .
H3A H 0.4448 0.6404 0.7240 0.107 Uiso 1 1 calc R . .
H3B H 0.4155 0.6171 0.7422 0.107 Uiso 1 1 calc R . .
C4 C 0.3359(6) 0.4667(7) 0.72895(9) 0.079(4) Uani 1 1 d G . .
C5 C 0.2719(9) 0.4485(10) 0.71511(8) 0.105(6) Uani 1 1 d G . .
H5 H 0.2903 0.5104 0.7083 0.126 Uiso 1 1 calc R . .
C6 C 0.1805(8) 0.3376(11) 0.71151(8) 0.122(8) Uani 1 1 d G . .
H6 H 0.1377 0.3254 0.7023 0.147 Uiso 1 1 calc R . .
C7 C 0.1530(6) 0.2451(8) 0.72175(11) 0.102(6) Uani 1 1 d G . .
H7 H 0.0918 0.1709 0.7193 0.122 Uiso 1 1 calc R . .
C8 C 0.2169(7) 0.2633(7) 0.73559(9) 0.070(3) Uani 1 1 d G . .
H8 H 0.1985 0.2014 0.7424 0.084 Uiso 1 1 calc R . .
C9 C 0.3084(6) 0.3742(8) 0.73919(7) 0.062(3) Uani 1 1 d G . .
C10 C 0.6304(11) 0.6353(10) 0.70721(12) 0.067(3) Uani 1 1 d . . .
H10A H 0.7084 0.6979 0.7097 0.080 Uiso 1 1 calc R . .
H10B H 0.5813 0.6696 0.7056 0.080 Uiso 1 1 calc R . .
C11 C 0.6345(17) 0.5747(19) 0.69157(15) 0.140(8) Uani 1 1 d . . .
H11 H 0.6624 0.5198 0.6937 0.168 Uiso 1 1 calc R . .
C12 C 0.511(2) 0.5109(18) 0.68499(19) 0.218(15) Uani 1 1 d . . .
H12A H 0.5100 0.4742 0.6751 0.326 Uiso 1 1 calc R . .
H12B H 0.4845 0.5657 0.6832 0.326 Uiso 1 1 calc R . .
H12C H 0.4601 0.4527 0.6924 0.326 Uiso 1 1 calc R . .
C13 C 0.7058(19) 0.659(2) 0.6799(2) 0.231(14) Uani 1 1 d . . .
H13A H 0.7019 0.6194 0.6701 0.346 Uiso 1 1 calc R . .
H13B H 0.7852 0.7005 0.6835 0.346 Uiso 1 1 calc R . .
H13C H 0.6782 0.7125 0.6781 0.346 Uiso 1 1 calc R . .
C14 C 0.5110(8) 0.2953(8) 0.77993(9) 0.044(2) Uani 1 1 d . . .
H14A H 0.5529 0.2615 0.7850 0.053 Uiso 1 1 calc R . .
H14B H 0.4349 0.2325 0.7767 0.053 Uiso 1 1 calc R . .
C15 C 0.4977(8) 0.3763(8) 0.79121(10) 0.042(2) Uani 1 1 d . . .
H15 H 0.5750 0.4316 0.7955 0.050 Uiso 1 1 calc R . .
C16 C 0.4714(10) 0.5529(9) 0.78908(11) 0.058(3) Uani 1 1 d . . .
H16A H 0.4380 0.5871 0.7822 0.069 Uiso 1 1 calc R . .
H16B H 0.4300 0.5346 0.7991 0.069 Uiso 1 1 calc R . .
C17 C 0.5964(5) 0.6383(6) 0.79178(9) 0.055(3) Uani 1 1 d G . .
C18 C 0.6330(8) 0.6869(7) 0.80675(7) 0.076(4) Uani 1 1 d G . .
H18 H 0.5804 0.6613 0.8152 0.091 Uiso 1 1 calc R . .
C19 C 0.7482(9) 0.7736(7) 0.80918(8) 0.095(5) Uani 1 1 d G . .
H19 H 0.7727 0.8061 0.8192 0.114 Uiso 1 1 calc R . .
C20 C 0.8268(6) 0.8118(6) 0.79662(11) 0.087(4) Uani 1 1 d G . .
H20 H 0.9039 0.8698 0.7982 0.105 Uiso 1 1 calc R . .
C21 C 0.7902(6) 0.7632(6) 0.78165(9) 0.070(3) Uani 1 1 d G . .
H21 H 0.8428 0.7887 0.7733 0.084 Uiso 1 1 calc R . .
C22 C 0.6750(7) 0.6764(6) 0.77923(6) 0.053(3) Uani 1 1 d G . .
C23 C 0.4169(10) 0.3093(10) 0.80521(10) 0.056(3) Uani 1 1 d . . .
H23A H 0.3981 0.3617 0.8108 0.067 Uiso 1 1 calc R . .
H23B H 0.3446 0.2461 0.8010 0.067 Uiso 1 1 calc R . .
C24 C 0.4659(12) 0.2589(12) 0.81690(13) 0.078(4) Uani 1 1 d . . .
H24 H 0.4867 0.2077 0.8111 0.093 Uiso 1 1 calc R . .
C25 C 0.3702(15) 0.1838(15) 0.82903(14) 0.125(6) Uani 1 1 d . . .
H25A H 0.3020 0.1262 0.8235 0.187 Uiso 1 1 calc R . .
H25B H 0.3507 0.2328 0.8352 0.187 Uiso 1 1 calc R . .
H25C H 0.3983 0.1456 0.8360 0.187 Uiso 1 1 calc R . .
C26 C 0.5726(16) 0.3489(17) 0.82536(18) 0.151(8) Uani 1 1 d . . .
H26A H 0.5993 0.3111 0.8326 0.227 Uiso 1 1 calc R . .
H26B H 0.5541 0.4000 0.8312 0.227 Uiso 1 1 calc R . .
H26C H 0.6328 0.3935 0.8178 0.227 Uiso 1 1 calc R . .
C27 C 0.7393(8) 0.1842(8) 0.76978(10) 0.041(2) Uani 1 1 d . . .
H27A H 0.7755 0.2508 0.7769 0.049 Uiso 1 1 calc R . .
H27B H 0.8001 0.1826 0.7636 0.049 Uiso 1 1 calc R . .
C28 C 0.6737(8) 0.0736(7) 0.77911(11) 0.040(2) Uani 1 1 d . . .
H28 H 0.6182 0.0814 0.7860 0.048 Uiso 1 1 calc R . .
C29 C 0.5200(10) -0.1332(9) 0.77361(12) 0.060(3) Uani 1 1 d . . .
H29A H 0.5588 -0.1679 0.7793 0.072 Uiso 1 1 calc R . .
H29B H 0.4784 -0.1836 0.7647 0.072 Uiso 1 1 calc R . .
C30 C 0.4363(6) -0.1246(6) 0.78421(8) 0.061(3) Uani 1 1 d G . .
C31 C 0.4150(8) -0.1747(6) 0.79921(9) 0.091(4) Uani 1 1 d G . .
H31 H 0.4504 -0.2170 0.8023 0.109 Uiso 1 1 calc R . .
C32 C 0.3406(8) -0.1615(8) 0.80957(6) 0.100(6) Uani 1 1 d G . .
H32 H 0.3263 -0.1951 0.8196 0.120 Uiso 1 1 calc R . .
C33 C 0.2876(7) -0.0982(8) 0.80493(9) 0.103(6) Uani 1 1 d G . .
H33 H 0.2379 -0.0894 0.8119 0.123 Uiso 1 1 calc R . .
C34 C 0.3090(6) -0.0481(7) 0.78994(10) 0.081(4) Uani 1 1 d G . .
H34 H 0.2735 -0.0058 0.7868 0.097 Uiso 1 1 calc R . .
C35 C 0.3833(6) -0.0613(6) 0.77958(7) 0.048(2) Uani 1 1 d G . .
C36 C 0.7540(9) 0.0485(9) 0.78990(10) 0.052(3) Uani 1 1 d . . .
H36A H 0.7068 -0.0258 0.7952 0.062 Uiso 1 1 calc R . .
H36B H 0.8102 0.0414 0.7833 0.062 Uiso 1 1 calc R . .
C37 C 0.8193(11) 0.1419(10) 0.80232(13) 0.068(3) Uani 1 1 d . . .
H37 H 0.8736 0.2135 0.7967 0.082 Uiso 1 1 calc R . .
C38 C 0.8923(12) 0.1094(12) 0.81296(13) 0.088(4) Uani 1 1 d . . .
H38A H 0.9329 0.1699 0.8207 0.133 Uiso 1 1 calc R . .
H38B H 0.9477 0.1008 0.8066 0.133 Uiso 1 1 calc R . .
H38C H 0.8419 0.0372 0.8183 0.133 Uiso 1 1 calc R . .
C39 C 0.7423(13) 0.1692(13) 0.81224(14) 0.098(5) Uani 1 1 d . . .
H39A H 0.7889 0.2281 0.8199 0.147 Uiso 1 1 calc R . .
H39B H 0.6858 0.0999 0.8176 0.147 Uiso 1 1 calc R . .
H39C H 0.7027 0.1972 0.8056 0.147 Uiso 1 1 calc R . .
C40 C 0.727(2) -0.136(2) 0.7453(3) 0.224(12) Uiso 1 1 d . . .
H40A H 0.6898 -0.1809 0.7360 0.336 Uiso 1 1 calc R . .
H40B H 0.6804 -0.1058 0.7497 0.336 Uiso 1 1 calc R . .
H40C H 0.7345 -0.1855 0.7530 0.336 Uiso 1 1 calc R . .

loop_
_atom_site_aniso_label
_atom_site_aniso_U_11
_atom_site_aniso_U_22
_atom_site_aniso_U_33
_atom_site_aniso_U_23
_atom_site_aniso_U_13
_atom_site_aniso_U_12
Fe1 0.0566(9) 0.0519(9) 0.0408(6) 0.0054(6) 0.0056(7) 0.0350(8)
Fe2 0.0401(7) 0.0429(10) 0.0279(7) 0.000 0.0033(7) 0.0215(5)
Fe3 0.0471(8) 0.0447(11) 0.0354(8) 0.000 0.0007(8) 0.0223(5)
O1 0.066(5) 0.088(5) 0.047(4) -0.003(4) -0.011(4) 0.046(4)
O2 0.054(4) 0.046(4) 0.022(3) 0.008(3) 0.007(3) 0.026(3)
O3 0.061(5) 0.045(4) 0.056(4) 0.003(3) 0.017(4) 0.019(4)
O4 0.049(4) 0.039(4) 0.027(3) 0.008(2) 0.005(3) 0.024(3)
O5 0.056(5) 0.082(6) 0.053(4) 0.018(4) 0.007(3) 0.043(4)
O6 0.038(4) 0.037(4) 0.056(4) 0.005(3) 0.004(3) 0.020(3)
N1 0.078(7) 0.072(7) 0.061(5) 0.002(5) -0.003(5) 0.051(6)
N2 0.062(5) 0.058(5) 0.042(4) -0.001(4) 0.002(4) 0.039(5)
N3 0.047(5) 0.038(5) 0.056(5) 0.006(4) 0.004(4) 0.024(4)
C1 0.051(6) 0.034(5) 0.047(5) 0.009(4) 0.000(5) 0.017(5)
C2 0.062(7) 0.057(7) 0.038(5) 0.020(4) -0.002(5) 0.033(6)
C3 0.127(13) 0.108(12) 0.077(8) 0.030(8) 0.014(9) 0.093(11)
C4 0.087(10) 0.149(14) 0.051(6) 0.017(8) 0.019(7) 0.098(11)
C5 0.098(12) 0.21(2) 0.066(8) 0.002(10) -0.009(8) 0.120(14)
C6 0.088(12) 0.27(3) 0.052(7) -0.021(11) -0.016(8) 0.124(16)
C7 0.063(9) 0.166(17) 0.084(9) -0.051(10) -0.022(8) 0.064(10)
C8 0.059(8) 0.088(9) 0.067(8) -0.023(7) 0.003(6) 0.039(7)
C9 0.043(6) 0.116(11) 0.052(6) -0.002(7) 0.001(5) 0.059(7)
C10 0.082(9) 0.057(7) 0.062(7) 0.029(6) 0.001(6) 0.035(7)
C11 0.133(15) 0.19(2) 0.044(7) 0.059(10) 0.012(9) 0.041(14)
C12 0.27(3) 0.143(19) 0.079(11) 0.000(12) 0.026(16) -0.013(19)
C13 0.15(2) 0.37(4) 0.090(13) 0.05(2) 0.025(13) 0.07(3)
C14 0.045(6) 0.053(6) 0.028(4) 0.007(4) 0.015(4) 0.020(5)
C15 0.044(6) 0.040(5) 0.041(5) 0.001(4) 0.005(4) 0.022(5)
C16 0.068(8) 0.063(7) 0.063(6) 0.012(5) 0.024(6) 0.048(6)
C17 0.073(8) 0.042(6) 0.056(6) -0.010(5) -0.010(6) 0.033(6)
C18 0.104(11) 0.059(8) 0.078(8) -0.010(6) -0.005(8) 0.050(8)
C19 0.150(16) 0.074(10) 0.069(9) 0.000(7) -0.009(9) 0.061(11)
C20 0.096(11) 0.048(8) 0.116(11) -0.030(8) -0.042(9) 0.035(8)
C21 0.074(9) 0.052(7) 0.080(8) 0.002(6) -0.004(7) 0.028(7)
C22 0.071(8) 0.045(6) 0.052(6) 0.007(5) 0.000(6) 0.036(6)
C23 0.075(8) 0.074(8) 0.033(5) 0.004(5) 0.014(5) 0.048(7)
C24 0.111(11) 0.102(11) 0.058(7) 0.024(7) 0.036(7) 0.082(9)
C25 0.194(18) 0.154(16) 0.076(8) 0.067(10) 0.066(10) 0.125(15)
C26 0.146(17) 0.19(2) 0.091(11) 0.049(12) -0.034(12) 0.068(16)
C27 0.049(6) 0.048(6) 0.034(5) 0.009(4) 0.002(4) 0.031(5)
C28 0.046(6) 0.028(5) 0.051(5) -0.001(4) -0.002(5) 0.023(5)
C29 0.072(8) 0.036(6) 0.065(7) -0.006(5) -0.023(6) 0.021(6)
C30 0.065(8) 0.038(6) 0.062(6) 0.010(5) -0.002(6) 0.013(6)
C31 0.092(10) 0.062(8) 0.069(8) 0.019(6) -0.013(8) 0.001(8)
C32 0.086(11) 0.093(11) 0.053(7) 0.003(7) 0.015(8) -0.006(9)
C33 0.064(9) 0.134(15) 0.080(10) 0.005(9) 0.029(8) 0.026(9)
C34 0.050(7) 0.074(9) 0.084(8) -0.006(7) 0.021(6) 0.004(7)
C35 0.038(6) 0.033(5) 0.053(6) 0.005(4) 0.015(5) 0.004(5)
C36 0.058(7) 0.059(7) 0.034(5) 0.007(5) -0.006(5) 0.027(6)
C37 0.079(9) 0.057(8) 0.065(7) -0.008(6) -0.017(6) 0.031(7)
C38 0.100(11) 0.106(11) 0.066(7) -0.009(8) -0.042(8) 0.056(9)
C39 0.137(14) 0.116(13) 0.064(8) -0.034(8) -0.029(8) 0.081(12)

loop_
_atom_type_symbol
_atom_type_description
_atom_type_scat_dispersion_real
_atom_type_scat_dispersion_imag
_atom_type_scat_source
C C 0.0033 0.0016 'International Tables Vol C Tables 4.2.6.8 and 6.1.1.4'
H H 0.0000 0.0000 'International Tables Vol C Tables 4.2.6.8 and 6.1.1.4'
N N 0.0061 0.0033 'International Tables Vol C Tables 4.2.6.8 and 6.1.1.4'
O O 0.0106 0.0060 'International Tables Vol C Tables 4.2.6.8 and 6.1.1.4'
Fe Fe 0.3463 0.8444 'International Tables Vol C Tables 4.2.6.8 and 6.1.1.4'

loop_
_geom_angle_atom_site_label_1
_geom_angle_atom_site_label_2
_geom_angle_atom_site_label_3
_geom_angle
_geom_angle_site_symmetry_1
_geom_angle_site_symmetry_3
_geom_angle_publ_flag
O1 Fe1 O3 135.3(3) . . ?
O1 Fe1 O2 109.5(3) . . ?
O3 Fe1 O2 105.2(3) . . ?
O1 Fe1 O4 105.9(3) . . ?
O3 Fe1 O4 110.8(3) . . ?
O2 Fe1 O4 72.4(2) . . ?
O1 Fe1 N1 83.4(3) . . ?
O3 Fe1 N1 79.0(3) . . ?
O2 Fe1 N1 75.5(3) . . ?
O4 Fe1 N1 147.8(3) . . ?
O1 Fe1 N2 79.5(3) . . ?
O3 Fe1 N2 86.0(3) . . ?
O2 Fe1 N2 147.7(3) . . ?
O4 Fe1 N2 75.3(3) . . ?
N1 Fe1 N2 136.8(3) . . ?
O6 Fe2 O6 72.5(4) . 12_656 ?
O6 Fe2 O2 94.9(3) . 12_656 ?
O6 Fe2 O2 164.0(2) 12_656 12_656 ?
O6 Fe2 O2 164.0(3) . . ?
O6 Fe2 O2 94.9(3) 12_656 . ?
O2 Fe2 O2 99.1(4) 12_656 . ?
O6 Fe2 O4 97.5(2) . 12_656 ?
O6 Fe2 O4 98.6(2) 12_656 12_656 ?
O2 Fe2 O4 72.8(2) 12_656 12_656 ?
O2 Fe2 O4 94.0(2) . 12_656 ?
O6 Fe2 O4 98.6(2) . . ?
O6 Fe2 O4 97.5(3) 12_656 . ?
O2 Fe2 O4 94.0(2) 12_656 . ?
O2 Fe2 O4 72.8(2) . . ?
O4 Fe2 O4 160.0(4) 12_656 . ?
O5 Fe3 O5 133.7(5) 12_656 . ?
O5 Fe3 O6 108.6(3) 12_656 . ?
O5 Fe3 O6 108.7(3) . . ?
O5 Fe3 O6 108.7(3) 12_656 12_656 ?
O5 Fe3 O6 108.6(3) . 12_656 ?
O6 Fe3 O6 71.4(4) . 12_656 ?
O5 Fe3 N3 82.6(3) 12_656 12_656 ?
O5 Fe3 N3 81.5(3) . 12_656 ?
O6 Fe3 N3 146.2(3) . 12_656 ?
O6 Fe3 N3 74.9(3) 12_656 12_656 ?
O5 Fe3 N3 81.5(3) 12_656 . ?
O5 Fe3 N3 82.6(3) . . ?
O6 Fe3 N3 74.9(3) . . ?
O6 Fe3 N3 146.2(3) 12_656 . ?
N3 Fe3 N3 138.9(4) 12_656 . ?
C9 O1 Fe1 136.0(6) . . ?
C1 O2 Fe2 129.8(6) . . ?
C1 O2 Fe1 119.8(5) . . ?
Fe2 O2 Fe1 107.9(2) . . ?
C22 O3 Fe1 130.9(5) . . ?
C14 O4 Fe2 130.6(5) . . ?
C14 O4 Fe1 119.4(5) . . ?
Fe2 O4 Fe1 106.9(2) . . ?
C35 O5 Fe3 135.0(6) . . ?
C27 O6 Fe2 130.1(6) . . ?
C27 O6 Fe3 121.1(6) . . ?
Fe2 O6 Fe3 108.1(3) . . ?
C2 N1 C3 114.3(9) . . ?
C2 N1 Fe1 110.2(6) . . ?
C3 N1 Fe1 113.5(8) . . ?
C15 N2 C16 116.2(7) . . ?
C15 N2 Fe1 110.4(5) . . ?
C16 N2 Fe1 111.0(6) . . ?
C29 N3 C28 118.7(8) . . ?
C29 N3 Fe3 111.0(6) . . ?
C28 N3 Fe3 107.6(5) . . ?
O2 C1 C2 107.6(8) . . ?
N1 C2 C1 105.9(7) . . ?
N1 C2 C10 117.6(9) . . ?
C1 C2 C10 111.2(9) . . ?
N1 C3 C4 109.6(10) . . ?
C5 C4 C9 120.0 . . ?
C5 C4 C3 119.2(7) . . ?
C9 C4 C3 120.8(7) . . ?
C6 C5 C4 120.0 . . ?
C5 C6 C7 120.0 . . ?
C8 C7 C6 120.00(6) . . ?
C7 C8 C9 120.0 . . ?
O1 C9 C8 120.1(7) . . ?
O1 C9 C4 119.8(7) . . ?
C8 C9 C4 120.0 . . ?
C2 C10 C11 112.5(10) . . ?
C13 C11 C12 106.7(14) . . ?
C13 C11 C10 111.3(19) . . ?
C12 C11 C10 106.8(16) . . ?
O4 C14 C15 107.7(7) . . ?
N2 C15 C14 106.8(7) . . ?
N2 C15 C23 113.5(8) . . ?
C14 C15 C23 111.6(8) . . ?
C17 C16 N2 111.0(7) . . ?
C18 C17 C22 120.0 . . ?
C18 C17 C16 119.3(6) . . ?
C22 C17 C16 120.5(6) . . ?
C17 C18 C19 120.0 . . ?
C18 C19 C20 120.0 . . ?
C21 C20 C19 120.00(6) . . ?
C22 C21 C20 120.0 . . ?
O3 C22 C21 118.4(6) . . ?
O3 C22 C17 121.6(6) . . ?
C21 C22 C17 120.0 . . ?
C24 C23 C15 115.3(9) . . ?
C26 C24 C23 113.8(12) . . ?
C26 C24 C25 109.9(12) . . ?
C23 C24 C25 108.8(11) . . ?
O6 C27 C28 107.9(7) . . ?
N3 C28 C27 106.6(7) . . ?
N3 C28 C36 113.6(7) . . ?
C27 C28 C36 113.1(8) . . ?
N3 C29 C30 111.1(8) . . ?
C31 C30 C35 120.0 . . ?
C31 C30 C29 119.8(6) . . ?
C35 C30 C29 120.1(6) . . ?
C32 C31 C30 120.0 . . ?
C31 C32 C33 120.0 . . ?
C32 C33 C34 120.0 . . ?
C35 C34 C33 120.0 . . ?
O5 C35 C34 118.6(6) . . ?
O5 C35 C30 121.4(6) . . ?
C34 C35 C30 120.0 . . ?
C37 C36 C28 113.6(9) . . ?
C39 C37 C36 113.8(11) . . ?
C39 C37 C38 110.0(10) . . ?
C36 C37 C38 111.0(10) . . ?

loop_
_geom_bond_atom_site_label_1
_geom_bond_atom_site_label_2
_geom_bond_distance
_geom_bond_site_symmetry_2
_geom_bond_publ_flag
Fe1 O1 1.908(8) . ?
Fe1 O3 1.933(7) . ?
Fe1 O2 1.991(6) . ?
Fe1 O4 2.005(6) . ?
Fe1 N1 2.277(9) . ?
Fe1 N2 2.292(7) . ?
Fe2 O6 1.978(6) . ?
Fe2 O6 1.978(6) 12_656 ?
Fe2 O2 1.982(6) 12_656 ?
Fe2 O2 1.982(6) . ?
Fe2 O4 1.995(6) 12_656 ?
Fe2 O4 1.995(6) . ?
Fe3 O5 1.905(7) 12_656 ?
Fe3 O5 1.905(7) . ?
Fe3 O6 2.004(7) . ?
Fe3 O6 2.004(6) 12_656 ?
Fe3 N3 2.290(7) 12_656 ?
Fe3 N3 2.290(7) . ?
O1 C9 1.313(8) . ?
O2 C1 1.409(10) . ?
O3 C22 1.367(8) . ?
O4 C14 1.445(9) . ?
O5 C35 1.367(8) . ?
O6 C27 1.405(10) . ?
O7 C40 1.34(3) . ?
N1 C2 1.457(12) . ?
N1 C3 1.465(15) . ?
N2 C15 1.482(11) . ?
N2 C16 1.504(12) . ?
N3 C29 1.456(13) . ?
N3 C28 1.456(12) . ?
C1 C2 1.532(13) . ?
C2 C10 1.552(12) . ?
C3 C4 1.511(17) . ?
C4 C5 1.3900 . ?
C4 C9 1.3900 . ?
C5 C6 1.3900 . ?
C6 C7 1.3900 . ?
C7 C8 1.3900 . ?
C8 C9 1.3900 . ?
C10 C11 1.56(2) . ?
C11 C13 1.43(2) . ?
C11 C12 1.52(3) . ?
C14 C15 1.508(12) . ?
C15 C23 1.541(12) . ?
C16 C17 1.481(13) . ?
C17 C18 1.3900 . ?
C17 C22 1.3900 . ?
C18 C19 1.3900 . ?
C19 C20 1.3900 . ?
C20 C21 1.3900 . ?
C21 C22 1.3900 . ?
C23 C24 1.507(14) . ?
C24 C26 1.50(2) . ?
C24 C25 1.543(17) . ?
C27 C28 1.499(12) . ?
C28 C36 1.556(12) . ?
C29 C30 1.472(13) . ?
C30 C31 1.3900 . ?
C30 C35 1.3900 . ?
C31 C32 1.3900 . ?
C32 C33 1.3900 . ?
C33 C34 1.3900 . ?
C34 C35 1.3900 . ?
C36 C37 1.517(14) . ?
C37 C39 1.496(17) . ?
C37 C38 1.529(14) . ?
